data_4516154
loop_
_publ_author_name
'Mane, Vaijinath'
'Baiju, Thekke V.'
'Namboothiri, Irishi N. N.'

_publ_section_title
;
 Synthesis of Functionalized Thieno[2,3-<i>b</i>]indoles via One-Pot
 Reaction of Indoline-2-thiones with Morita-Baylis-Hillman and
 Rauhut-Currier Adducts of Nitroalkenes.
;
_journal_issue 12
_journal_name_full 'ACS omega'
_journal_page_first 17617
_journal_page_last 17628
_journal_paper_doi 10.1021/acsomega.8b02147
_journal_volume 3
_journal_year 2018
_chemical_formula_moiety 'C26 H31 N3 O4 S'
_chemical_formula_sum 'C26 H32 N3 O4 S'
_chemical_formula_weight 482.60
_space_group_crystal_system triclinic
_space_group_IT_number 2
_space_group_name_Hall '-P 1'
_space_group_name_H-M_alt 'P -1'
_atom_sites_solution_hydrogens geom
_audit_creation_date 2016-05-12
_audit_creation_method
;
Olex2 1.2-alpha
(compiled 2015.10.28 svn.r3245 for OlexSys, GUI svn.r5128)
;
_cell_angle_alpha 63.18(17)
_cell_angle_beta 66.29(17)
_cell_angle_gamma 71.29(18)
_cell_formula_units_Z 2
_cell_length_a 11.08(2)
_cell_length_b 11.755(18)
_cell_length_c 11.961(14)
_cell_measurement_reflns_used 202
_cell_measurement_temperature 150
_cell_measurement_theta_max 29.2
_cell_measurement_theta_min 3.1
_cell_volume 1254(4)
_computing_cell_refinement
;
CrystalClear-SM Expert 2.1 b28 (Rigaku, 2013)
;
_computing_data_collection
;
CrystalClear-SM Expert 2.1 b28 (Rigaku, 2013)
;
_computing_data_reduction
;
CrystalClear-SM Expert 2.1 b28 (Rigaku, 2013)
;
_computing_molecular_graphics 'Olex2 (Dolomanov et al., 2009)'
_computing_publication_material 'Olex2 (Dolomanov et al., 2009)'
_computing_structure_refinement 'ShelXL (Sheldrick, 2015)'
_computing_structure_solution 'ShelXT (Sheldrick, 2015)'
_diffrn_ambient_temperature 150
_diffrn_detector CCD
_diffrn_detector_area_resol_mean 28.5714
_diffrn_measured_fraction_theta_full 0.997
_diffrn_measured_fraction_theta_max 0.997
_diffrn_measurement_details
;
scan:
	Number of images: 360
	           Slice: -110.0000 - 70.0000
	     Image width: 0.5000
	        Exp time: 8.0000
	   Rotation axis: Omega
	           Omega: 0.0000
	           Kappa: 0.0000
	             Phi: 108.0000
	             XTD: 44.9703
	          2theta: -20.0220
scan:
	Number of images: 176
	           Slice: -69.0000 - 19.0000
	     Image width: 0.5000
	        Exp time: 8.0000
	   Rotation axis: Omega
	           Omega: 0.0000
	           Kappa: -72.0000
	             Phi: 108.0000
	             XTD: 44.9703
	          2theta: -20.0220
scan:
	Number of images: 158
	           Slice: -60.0000 - 19.0000
	     Image width: 0.5000
	        Exp time: 8.0000
	   Rotation axis: Omega
	           Omega: 0.0000
	           Kappa: -72.0000
	             Phi: -108.0000
	             XTD: 44.9703
	          2theta: -20.0220
scan:
	Number of images: 107
	           Slice: -34.5000 - 19.0000
	     Image width: 0.5000
	        Exp time: 8.0000
	   Rotation axis: Omega
	           Omega: 0.0000
	           Kappa: -72.0000
	             Phi: -36.0000
	             XTD: 44.9703
	          2theta: -20.0220
scan:
	Number of images: 60
	           Slice: -40.0000 - -10.0000
	     Image width: 0.5000
	        Exp time: 8.0000
	   Rotation axis: Omega
	           Omega: 0.0000
	           Kappa: -72.0000
	             Phi: -180.0000
	             XTD: 44.9703
	          2theta: -20.0220
scan:
	Number of images: 61
	           Slice: -58.5000 - -28.0000
	     Image width: 0.5000
	        Exp time: 8.0000
	   Rotation axis: Omega
	           Omega: 0.0000
	           Kappa: -72.0000
	             Phi: 36.0000
	             XTD: 44.9703
	          2theta: -20.0220
scan:
	Number of images: 258
	           Slice: -59.0000 - 70.0000
	     Image width: 0.5000
	        Exp time: 8.0000
	   Rotation axis: Omega
	           Omega: 0.0000
	           Kappa: 72.0000
	             Phi: 36.0000
	             XTD: 44.9703
	          2theta: -20.0220
scan:
	Number of images: 180
	           Slice: -59.0000 - 31.0000
	     Image width: 0.5000
	        Exp time: 8.0000
	   Rotation axis: Omega
	           Omega: 0.0000
	           Kappa: 72.0000
	             Phi: -180.0000
	             XTD: 44.9703
	          2theta: -20.0220
scan:
	Number of images: 196
	           Slice: -91.0000 - 7.0000
	     Image width: 0.5000
	        Exp time: 8.0000
	   Rotation axis: Omega
	           Omega: 0.0000
	           Kappa: 0.0000
	             Phi: 36.0000
	             XTD: 44.9703
	          2theta: -20.0220
scan:
	Number of images: 99
	           Slice: -59.0000 - -9.5000
	     Image width: 0.5000
	        Exp time: 8.0000
	   Rotation axis: Omega
	           Omega: 0.0000
	           Kappa: 72.0000
	             Phi: -36.0000
	             XTD: 44.9703
	          2theta: -20.0220
scan:
	Number of images: 101
	           Slice: -59.0000 - -8.5000
	     Image width: 0.5000
	        Exp time: 8.0000
	   Rotation axis: Omega
	           Omega: 0.0000
	           Kappa: 72.0000
	             Phi: 108.0000
	             XTD: 44.9703
	          2theta: -20.0220
scan:
	Number of images: 87
	           Slice: -51.5000 - -8.0000
	     Image width: 0.5000
	        Exp time: 8.0000
	   Rotation axis: Omega
	           Omega: 0.0000
	           Kappa: 72.0000
	             Phi: -108.0000
	             XTD: 44.9703
	          2theta: -20.0220
scan:
	Number of images: 174
	           Slice: -110.0000 - -23.0000
	     Image width: 0.5000
	        Exp time: 8.0000
	   Rotation axis: Omega
	           Omega: 0.0000
	           Kappa: 0.0000
	             Phi: -108.0000
	             XTD: 44.9703
	          2theta: -20.0220
;
_diffrn_measurement_device
;
AFC12 (Right): Kappa 3 circle
;
_diffrn_measurement_device_type
;
Rigaku Saturn724+ (4x4 bin mode)
;
_diffrn_measurement_method 'profile data from \w-scans'
_diffrn_measurement_specimen_support Fiber
_diffrn_orient_matrix_type XPlain
_diffrn_orient_matrix_UB_11 -0.012986
_diffrn_orient_matrix_UB_12 0.058469
_diffrn_orient_matrix_UB_13 -0.080122
_diffrn_orient_matrix_UB_21 0.018687
_diffrn_orient_matrix_UB_22 0.067440
_diffrn_orient_matrix_UB_23 0.066792
_diffrn_orient_matrix_UB_31 0.078167
_diffrn_orient_matrix_UB_32 -0.057207
_diffrn_orient_matrix_UB_33 -0.017029
_diffrn_radiation_monochromator Confocal
_diffrn_radiation_type MoK\a
_diffrn_radiation_wavelength 0.7107
_diffrn_reflns_av_R_equivalents 0.1440
_diffrn_reflns_av_unetI/netI 0.1512
_diffrn_reflns_Laue_measured_fraction_full 0.997
_diffrn_reflns_Laue_measured_fraction_max 0.997
_diffrn_reflns_limit_h_max 13
_diffrn_reflns_limit_h_min -13
_diffrn_reflns_limit_k_max 13
_diffrn_reflns_limit_k_min -13
_diffrn_reflns_limit_l_max 14
_diffrn_reflns_limit_l_min -14
_diffrn_reflns_number 15311
_diffrn_reflns_point_group_measured_fraction_full 0.997
_diffrn_reflns_point_group_measured_fraction_max 0.997
_diffrn_reflns_theta_full 24.995
_diffrn_reflns_theta_max 24.995
_diffrn_reflns_theta_min 3.067
_diffrn_source MicroMax003_Mo
_diffrn_source_current 0.6
_diffrn_source_power 0.0
_diffrn_source_voltage 50.0
_exptl_absorpt_coefficient_mu 0.166
_exptl_absorpt_correction_T_max 0.997
_exptl_absorpt_correction_T_min 0.989
_exptl_absorpt_correction_type numerical
_exptl_absorpt_process_details 'NUMABS (Rigaku, 1999)'
_exptl_crystal_colour colourless
_exptl_crystal_colour_primary colourless
_exptl_crystal_density_diffrn 1.278
_exptl_crystal_description plate
_exptl_crystal_F_000 514
_exptl_crystal_size_max 0.16
_exptl_crystal_size_mid 0.16
_exptl_crystal_size_min 0.04
_refine_diff_density_max 0.348
_refine_diff_density_min -0.313
_refine_diff_density_rms 0.070
_refine_ls_extinction_method none
_refine_ls_goodness_of_fit_ref 0.870
_refine_ls_hydrogen_treatment constr
_refine_ls_matrix_type full
_refine_ls_number_parameters 313
_refine_ls_number_reflns 4396
_refine_ls_number_restraints 0
_refine_ls_restrained_S_all 0.870
_refine_ls_R_factor_all 0.1060
_refine_ls_R_factor_gt 0.0621
_refine_ls_shift/su_max 0.000
_refine_ls_shift/su_mean 0.000
_refine_ls_structure_factor_coef Fsqd
_refine_ls_weighting_details 'w=1/[\s^2^(Fo^2^)+(0.0419P)^2^] where P=(Fo^2^+2Fc^2^)/3'
_refine_ls_weighting_scheme calc
_refine_ls_wR_factor_gt 0.1244
_refine_ls_wR_factor_ref 0.1519
_reflns_Friedel_coverage 0.000
_reflns_number_gt 2164
_reflns_number_total 4396
_reflns_shell_number_unique_all 6730
_reflns_threshold_expression 'I > 2\s(I)'
_cod_data_source_file ao8b02147_si_002.cif
_cod_data_source_block shelxl
_cod_database_code 4516154
_shelx_space_group_comment
;
The symmetry employed for this shelxl refinement is uniquely defined
by the following loop, which should always be used as a source of
symmetry information in preference to the above space-group names.
They are only intended as comments.
;
_shelx_estimated_absorpt_t_max 0.993
_shelx_estimated_absorpt_t_min 0.974
_olex2_refinement_description
;
1. Fixed Uiso
 At 1.2 times of:
  All C(H) groups, All N(H) groups
 At 1.5 times of:
  All C(H,H,H) groups
2.a Ternary CH refined with riding coordinates:
 C9(H9), C10(H10), C6(H6), C2(H2)
2.b Aromatic/amide H refined with riding coordinates:
 N1(H1), C20(H20), C12(H12), C17(H17), C16(H16), C13(H13), C23(H23), C22(H22),
 C21(H21)
2.c Idealised Me refined as rotating group:
 C25(H25A,H25B,H25C), C15(H15A,H15B,H15C), C8(H8A,H8B,H8C), C7(H7A,H7B,H7C),
 C1(H1A,H1B,H1C), C3(H3A,H3B,H3C)
;
_shelx_shelxl_version_number 2014/7
_olex2_submission_special_instructions 'No special instructions were received'

loop_
_space_group_symop_operation_xyz
'x, y, z'
'-x, -y, -z'

loop_
_atom_site_label
_atom_site_type_symbol
_atom_site_fract_x
_atom_site_fract_y
_atom_site_fract_z
_atom_site_U_iso_or_equiv
_atom_site_adp_type
_atom_site_occupancy
_atom_site_site_symmetry_order
_atom_site_calc_flag
_atom_site_refinement_flags_posn
S1 S 0.88977(9) 0.31517(10) 0.89801(8) 0.0340(3) Uani 1 1 d .
O3 O 0.4781(2) 0.5919(2) 0.8117(2) 0.0315(6) Uani 1 1 d .
O4 O 0.6711(2) 0.6040(2) 0.6425(2) 0.0350(6) Uani 1 1 d .
O2 O 0.4862(2) 0.2931(2) 0.8585(2) 0.0369(7) Uani 1 1 d .
O1 O 0.4300(3) 0.2366(3) 1.0795(2) 0.0510(8) Uani 1 1 d .
N3 N 1.0914(3) 0.1020(3) 0.8628(3) 0.0310(7) Uani 1 1 d .
N1 N 0.5869(3) 0.3548(3) 0.9504(2) 0.0289(7) Uani 1 1 d .
H1 H 0.5968 0.3441 1.0241 0.035 Uiso 1 1 calc R
N2 N 0.6621(3) 0.4331(3) 0.8301(3) 0.0276(7) Uani 1 1 d .
C19 C 1.0286(3) 0.0715(3) 0.7182(3) 0.0268(8) Uani 1 1 d .
C26 C 0.9826(3) 0.1937(3) 0.8356(3) 0.0278(8) Uani 1 1 d .
C18 C 0.9401(3) 0.1800(3) 0.7520(3) 0.0254(8) Uani 1 1 d .
C9 C 0.7981(3) 0.3777(3) 0.7750(3) 0.0278(8) Uani 1 1 d .
H9 H 0.8420 0.4492 0.6974 0.033 Uiso 1 1 calc R
C4 C 0.4986(3) 0.2949(3) 0.9536(3) 0.0298(9) Uani 1 1 d .
C11 C 0.8133(3) 0.3251(3) 0.5853(3) 0.0254(8) Uani 1 1 d .
C10 C 0.8144(3) 0.2691(3) 0.7270(3) 0.0254(8) Uani 1 1 d .
H10 H 0.7377 0.2210 0.7839 0.031 Uiso 1 1 calc R
C24 C 1.1218(3) 0.0260(4) 0.7904(3) 0.0333(9) Uani 1 1 d .
C20 C 1.0375(3) 0.0081(3) 0.6405(3) 0.0317(9) Uani 1 1 d .
H20 H 0.9758 0.0364 0.5927 0.038 Uiso 1 1 calc R
C12 C 0.6971(3) 0.3467(3) 0.5545(3) 0.0301(9) Uani 1 1 d .
H12 H 0.6171 0.3236 0.6232 0.036 Uiso 1 1 calc R
C14 C 0.8118(4) 0.4360(3) 0.3210(3) 0.0311(9) Uani 1 1 d .
C17 C 0.9280(3) 0.3605(3) 0.4818(3) 0.0308(9) Uani 1 1 d .
H17 H 1.0086 0.3469 0.5000 0.037 Uiso 1 1 calc R
C16 C 0.9268(3) 0.4154(3) 0.3522(3) 0.0315(9) Uani 1 1 d .
H16 H 1.0065 0.4393 0.2834 0.038 Uiso 1 1 calc R
C13 C 0.6969(3) 0.4015(3) 0.4250(3) 0.0311(9) Uani 1 1 d .
H13 H 0.6162 0.4159 0.4066 0.037 Uiso 1 1 calc R
C5 C 0.5924(4) 0.5483(4) 0.7637(3) 0.0278(8) Uani 1 1 d .
C6 C 0.6106(4) 0.7275(3) 0.5563(3) 0.0337(9) Uani 1 1 d .
H6 H 0.5127 0.7294 0.5806 0.040 Uiso 1 1 calc R
C23 C 1.2228(4) -0.0800(4) 0.7833(3) 0.0377(10) Uani 1 1 d .
H23 H 1.2854 -0.1095 0.8303 0.045 Uiso 1 1 calc R
C22 C 1.2285(4) -0.1406(4) 0.7054(4) 0.0410(10) Uani 1 1 d .
H22 H 1.2958 -0.2139 0.7002 0.049 Uiso 1 1 calc R
C21 C 1.1393(4) -0.0980(4) 0.6345(4) 0.0377(9) Uani 1 1 d .
H21 H 1.1475 -0.1418 0.5810 0.045 Uiso 1 1 calc R
C25 C 1.1674(4) 0.0930(4) 0.9411(3) 0.0442(11) Uani 1 1 d .
H25A H 1.2485 0.1306 0.8830 0.066 Uiso 1 1 calc GR
H25B H 1.1924 0.0020 0.9937 0.066 Uiso 1 1 calc GR
H25C H 1.1130 0.1404 0.9996 0.066 Uiso 1 1 calc GR
C15 C 0.8129(4) 0.4929(4) 0.1795(3) 0.0429(10) Uani 1 1 d .
H15A H 0.8738 0.5560 0.1271 0.064 Uiso 1 1 calc GR
H15B H 0.7224 0.5358 0.1744 0.064 Uiso 1 1 calc GR
H15C H 0.8432 0.4237 0.1450 0.064 Uiso 1 1 calc GR
C8 C 0.6796(4) 0.7274(4) 0.4188(3) 0.0479(11) Uani 1 1 d .
H8A H 0.7756 0.7252 0.3956 0.072 Uiso 1 1 calc GR
H8B H 0.6421 0.8059 0.3566 0.072 Uiso 1 1 calc GR
H8C H 0.6660 0.6511 0.4149 0.072 Uiso 1 1 calc GR
C7 C 0.6319(4) 0.8372(4) 0.5735(4) 0.0490(11) Uani 1 1 d .
H7A H 0.5863 0.8311 0.6647 0.074 Uiso 1 1 calc GR
H7B H 0.5954 0.9193 0.5143 0.074 Uiso 1 1 calc GR
H7C H 0.7278 0.8330 0.5528 0.074 Uiso 1 1 calc GR
C2 C 0.3235(4) 0.1720(5) 1.1030(4) 0.0566(14) Uani 1 1 d .
H2 H 0.3224 0.1781 1.0173 0.068 Uiso 1 1 calc R
C1 C 0.1939(4) 0.2426(5) 1.1661(4) 0.0611(13) Uani 1 1 d .
H1A H 0.1953 0.2365 1.2500 0.092 Uiso 1 1 calc GR
H1B H 0.1198 0.2036 1.1816 0.092 Uiso 1 1 calc GR
H1C H 0.1820 0.3337 1.1078 0.092 Uiso 1 1 calc GR
C3 C 0.3553(5) 0.0329(5) 1.1875(5) 0.0800(17) Uani 1 1 d .
H3A H 0.4449 -0.0047 1.1442 0.120 Uiso 1 1 calc GR
H3B H 0.2894 -0.0146 1.2006 0.120 Uiso 1 1 calc GR
H3C H 0.3525 0.0270 1.2729 0.120 Uiso 1 1 calc GR

loop_
_atom_site_aniso_label
_atom_site_aniso_U_11
_atom_site_aniso_U_22
_atom_site_aniso_U_33
_atom_site_aniso_U_23
_atom_site_aniso_U_13
_atom_site_aniso_U_12
S1 0.0398(6) 0.0364(6) 0.0308(5) -0.0084(5) -0.0134(4) -0.0153(5)
O3 0.0247(14) 0.0342(16) 0.0347(14) -0.0141(12) -0.0054(11) -0.0068(12)
O4 0.0329(14) 0.0285(15) 0.0284(14) 0.0001(12) -0.0033(11) -0.0103(12)
O2 0.0371(16) 0.0473(18) 0.0301(14) -0.0140(13) -0.0051(12) -0.0191(13)
O1 0.0532(18) 0.077(2) 0.0323(15) -0.0158(15) 0.0047(13) -0.0521(17)
N3 0.0321(18) 0.0326(19) 0.0287(16) -0.0004(15) -0.0158(14) -0.0140(15)
N1 0.0354(18) 0.0328(19) 0.0185(15) -0.0050(14) -0.0025(13) -0.0198(15)
N2 0.0263(16) 0.0238(17) 0.0266(16) -0.0033(14) -0.0035(13) -0.0116(14)
C19 0.0210(19) 0.027(2) 0.0270(19) -0.0001(16) -0.0054(15) -0.0148(17)
C26 0.028(2) 0.030(2) 0.0206(18) 0.0002(16) -0.0074(15) -0.0132(18)
C18 0.0262(19) 0.026(2) 0.0209(18) -0.0014(16) -0.0076(15) -0.0113(17)
C9 0.029(2) 0.024(2) 0.0284(19) -0.0059(16) -0.0043(16) -0.0142(17)
C4 0.024(2) 0.029(2) 0.033(2) -0.0125(18) -0.0026(17) -0.0059(17)
C11 0.0247(19) 0.020(2) 0.034(2) -0.0090(16) -0.0119(16) -0.0052(16)
C10 0.0258(19) 0.021(2) 0.0279(19) -0.0048(16) -0.0073(15) -0.0091(16)
C24 0.026(2) 0.030(2) 0.032(2) -0.0009(18) -0.0034(17) -0.0142(18)
C20 0.031(2) 0.025(2) 0.038(2) -0.0080(18) -0.0085(17) -0.0119(18)
C12 0.026(2) 0.031(2) 0.038(2) -0.0119(18) -0.0089(17) -0.0122(17)
C14 0.039(2) 0.025(2) 0.033(2) -0.0074(17) -0.0133(18) -0.0125(18)
C17 0.028(2) 0.034(2) 0.031(2) -0.0053(18) -0.0122(16) -0.0127(18)
C16 0.033(2) 0.032(2) 0.0260(19) -0.0052(17) -0.0058(16) -0.0145(18)
C13 0.032(2) 0.033(2) 0.037(2) -0.0118(18) -0.0187(17) -0.0065(18)
C5 0.029(2) 0.029(2) 0.030(2) -0.0108(17) -0.0054(17) -0.0151(18)
C6 0.033(2) 0.026(2) 0.035(2) 0.0000(18) -0.0137(18) -0.0088(18)
C23 0.029(2) 0.035(2) 0.036(2) 0.0035(19) -0.0123(18) -0.0116(19)
C22 0.030(2) 0.028(2) 0.048(2) -0.002(2) -0.0097(19) -0.0037(18)
C21 0.033(2) 0.030(2) 0.045(2) -0.0094(19) -0.0116(19) -0.0068(19)
C25 0.045(2) 0.050(3) 0.040(2) 0.000(2) -0.023(2) -0.023(2)
C15 0.053(3) 0.043(3) 0.034(2) -0.001(2) -0.0206(19) -0.019(2)
C8 0.063(3) 0.035(3) 0.036(2) -0.003(2) -0.010(2) -0.017(2)
C7 0.066(3) 0.032(3) 0.047(3) -0.009(2) -0.020(2) -0.012(2)
C2 0.054(3) 0.086(4) 0.046(3) -0.029(3) 0.007(2) -0.055(3)
C1 0.053(3) 0.076(4) 0.050(3) -0.010(3) -0.009(2) -0.036(3)
C3 0.076(4) 0.063(4) 0.112(4) -0.049(4) 0.003(3) -0.041(3)

loop_
_atom_type_symbol
_atom_type_description
_atom_type_scat_dispersion_real
_atom_type_scat_dispersion_imag
_atom_type_scat_source
C C 0.0033 0.0016 'International Tables Vol C Tables 4.2.6.8 and 6.1.1.4'
H H 0.0000 0.0000 'International Tables Vol C Tables 4.2.6.8 and 6.1.1.4'
N N 0.0061 0.0033 'International Tables Vol C Tables 4.2.6.8 and 6.1.1.4'
O O 0.0106 0.0060 'International Tables Vol C Tables 4.2.6.8 and 6.1.1.4'
S S 0.1246 0.1234 'International Tables Vol C Tables 4.2.6.8 and 6.1.1.4'

loop_
_geom_angle_atom_site_label_1
_geom_angle_atom_site_label_2
_geom_angle_atom_site_label_3
_geom_angle
C26 S1 C9 88.1(2)
C5 O4 C6 117.1(3)
C4 O1 C2 116.6(3)
C26 N3 C24 106.4(3)
C26 N3 C25 127.1(3)
C24 N3 C25 126.3(3)
N2 N1 H1 120.0
C4 N1 H1 120.0
C4 N1 N2 119.9(3)
N1 N2 C9 117.5(3)
C5 N2 N1 116.2(3)
C5 N2 C9 125.2(3)
C24 C19 C18 104.7(3)
C20 C19 C18 135.6(3)
C20 C19 C24 119.7(4)
N3 C26 S1 130.3(3)
C18 C26 S1 117.3(3)
C18 C26 N3 112.3(3)
C19 C18 C10 137.2(3)
C26 C18 C19 107.2(3)
C26 C18 C10 115.3(3)
S1 C9 H9 107.4
N2 C9 S1 109.1(3)
N2 C9 H9 107.4
N2 C9 C10 115.8(3)
C10 C9 S1 109.5(3)
C10 C9 H9 107.4
O2 C4 O1 126.2(4)
O2 C4 N1 125.3(4)
O1 C4 N1 108.5(3)
C12 C11 C10 121.6(4)
C17 C11 C10 120.6(3)
C17 C11 C12 117.8(3)
C18 C10 C9 104.5(3)
C18 C10 C11 115.4(3)
C18 C10 H10 108.5
C9 C10 H10 108.5
C11 C10 C9 111.3(3)
C11 C10 H10 108.5
N3 C24 C19 109.4(3)
N3 C24 C23 129.4(4)
C23 C24 C19 121.2(4)
C19 C20 H20 120.8
C19 C20 C21 118.5(4)
C21 C20 H20 120.8
C11 C12 H12 119.6
C13 C12 C11 120.8(4)
C13 C12 H12 119.6
C16 C14 C13 117.3(3)
C16 C14 C15 120.9(4)
C13 C14 C15 121.8(4)
C11 C17 H17 119.5
C11 C17 C16 121.0(4)
C16 C17 H17 119.5
C14 C16 C17 121.5(4)
C14 C16 H16 119.3
C17 C16 H16 119.3
C12 C13 C14 121.7(4)
C12 C13 H13 119.2
C14 C13 H13 119.2
O3 C5 O4 126.0(4)
O3 C5 N2 123.9(4)
O4 C5 N2 110.0(4)
O4 C6 H6 109.8
O4 C6 C8 105.2(3)
O4 C6 C7 108.9(3)
C8 C6 H6 109.8
C7 C6 H6 109.8
C7 C6 C8 113.3(4)
C24 C23 H23 121.2
C22 C23 C24 117.5(4)
C22 C23 H23 121.2
C23 C22 H22 118.9
C23 C22 C21 122.2(4)
C21 C22 H22 118.9
C20 C21 H21 119.5
C22 C21 C20 120.9(4)
C22 C21 H21 119.5
N3 C25 H25A 109.5
N3 C25 H25B 109.5
N3 C25 H25C 109.5
H25A C25 H25B 109.5
H25A C25 H25C 109.5
H25B C25 H25C 109.5
C14 C15 H15A 109.5
C14 C15 H15B 109.5
C14 C15 H15C 109.5
H15A C15 H15B 109.5
H15A C15 H15C 109.5
H15B C15 H15C 109.5
C6 C8 H8A 109.5
C6 C8 H8B 109.5
C6 C8 H8C 109.5
H8A C8 H8B 109.5
H8A C8 H8C 109.5
H8B C8 H8C 109.5
C6 C7 H7A 109.5
C6 C7 H7B 109.5
C6 C7 H7C 109.5
H7A C7 H7B 109.5
H7A C7 H7C 109.5
H7B C7 H7C 109.5
O1 C2 H2 109.6
O1 C2 C1 106.9(4)
O1 C2 C3 107.1(4)
C1 C2 H2 109.6
C1 C2 C3 113.9(4)
C3 C2 H2 109.6
C2 C1 H1A 109.5
C2 C1 H1B 109.5
C2 C1 H1C 109.5
H1A C1 H1B 109.5
H1A C1 H1C 109.5
H1B C1 H1C 109.5
C2 C3 H3A 109.5
C2 C3 H3B 109.5
C2 C3 H3C 109.5
H3A C3 H3B 109.5
H3A C3 H3C 109.5
H3B C3 H3C 109.5

loop_
_geom_bond_atom_site_label_1
_geom_bond_atom_site_label_2
_geom_bond_distance
S1 C26 1.748(5)
S1 C9 1.866(5)
O3 C5 1.209(5)
O4 C5 1.336(5)
O4 C6 1.483(5)
O2 C4 1.209(4)
O1 C4 1.341(5)
O1 C2 1.471(5)
N3 C26 1.374(5)
N3 C24 1.389(5)
N3 C25 1.444(4)
N1 H1 0.8800
N1 N2 1.395(5)
N1 C4 1.357(5)
N2 C9 1.446(5)
N2 C5 1.383(5)
C19 C18 1.447(6)
C19 C24 1.430(5)
C19 C20 1.389(5)
C26 C18 1.349(4)
C18 C10 1.498(6)
C9 H9 1.0000
C9 C10 1.556(5)
C11 C10 1.521(5)
C11 C12 1.394(5)
C11 C17 1.390(6)
C10 H10 1.0000
C24 C23 1.392(6)
C20 H20 0.9500
C20 C21 1.395(6)
C12 H12 0.9500
C12 C13 1.384(5)
C14 C16 1.387(5)
C14 C13 1.392(6)
C14 C15 1.510(5)
C17 H17 0.9500
C17 C16 1.388(5)
C16 H16 0.9500
C13 H13 0.9500
C6 H6 1.0000
C6 C8 1.510(5)
C6 C7 1.494(5)
C23 H23 0.9500
C23 C22 1.379(5)
C22 H22 0.9500
C22 C21 1.386(5)
C21 H21 0.9500
C25 H25A 0.9800
C25 H25B 0.9800
C25 H25C 0.9800
C15 H15A 0.9800
C15 H15B 0.9800
C15 H15C 0.9800
C8 H8A 0.9800
C8 H8B 0.9800
C8 H8C 0.9800
C7 H7A 0.9800
C7 H7B 0.9800
C7 H7C 0.9800
C2 H2 1.0000
C2 C1 1.499(7)
C2 C3 1.499(7)
C1 H1A 0.9800
C1 H1B 0.9800
C1 H1C 0.9800
C3 H3A 0.9800
C3 H3B 0.9800
C3 H3C 0.9800

loop_
_geom_torsion_atom_site_label_1
_geom_torsion_atom_site_label_2
_geom_torsion_atom_site_label_3
_geom_torsion_atom_site_label_4
_geom_torsion
S1 C26 C18 C19 -177.8(2)
S1 C26 C18 C10 -2.1(4)
S1 C9 C10 C18 -23.5(3)
S1 C9 C10 C11 -148.7(3)
N3 C26 C18 C19 -0.9(4)
N3 C26 C18 C10 174.8(3)
N3 C24 C23 C22 178.4(3)
N1 N2 C9 S1 -55.3(3)
N1 N2 C9 C10 68.7(4)
N1 N2 C5 O3 11.3(5)
N1 N2 C5 O4 -170.5(2)
N2 N1 C4 O2 7.3(5)
N2 N1 C4 O1 -173.9(3)
N2 C9 C10 C18 -147.3(3)
N2 C9 C10 C11 87.5(4)
C19 C18 C10 C9 -169.2(4)
C19 C18 C10 C11 -46.6(6)
C19 C24 C23 C22 -0.9(5)
C19 C20 C21 C22 0.8(5)
C26 S1 C9 N2 147.5(3)
C26 S1 C9 C10 19.9(2)
C26 N3 C24 C19 -0.6(4)
C26 N3 C24 C23 -179.9(4)
C26 C18 C10 C9 16.9(4)
C26 C18 C10 C11 139.4(3)
C18 C19 C24 N3 0.0(4)
C18 C19 C24 C23 179.4(3)
C18 C19 C20 C21 -178.8(3)
C9 S1 C26 N3 173.0(3)
C9 S1 C26 C18 -10.9(3)
C9 N2 C5 O3 179.1(3)
C9 N2 C5 O4 -2.6(4)
C4 O1 C2 C1 -115.5(4)
C4 O1 C2 C3 122.1(4)
C4 N1 N2 C9 -99.4(4)
C4 N1 N2 C5 69.5(4)
C11 C12 C13 C14 0.5(5)
C11 C17 C16 C14 -0.5(5)
C10 C11 C12 C13 177.9(3)
C10 C11 C17 C16 -178.0(3)
C24 N3 C26 S1 177.3(3)
C24 N3 C26 C18 1.0(4)
C24 C19 C18 C26 0.5(4)
C24 C19 C18 C10 -173.7(4)
C24 C19 C20 C21 -0.7(5)
C24 C23 C22 C21 0.9(5)
C20 C19 C18 C26 178.8(4)
C20 C19 C18 C10 4.5(7)
C20 C19 C24 N3 -178.6(3)
C20 C19 C24 C23 0.8(5)
C12 C11 C10 C18 144.4(3)
C12 C11 C10 C9 -96.7(4)
C12 C11 C17 C16 -0.1(5)
C17 C11 C10 C18 -37.8(5)
C17 C11 C10 C9 81.1(4)
C17 C11 C12 C13 0.1(5)
C16 C14 C13 C12 -1.1(5)
C13 C14 C16 C17 1.1(5)
C5 O4 C6 C8 -147.6(3)
C5 O4 C6 C7 90.6(4)
C5 N2 C9 S1 137.0(3)
C5 N2 C9 C10 -99.1(4)
C6 O4 C5 O3 -3.3(5)
C6 O4 C5 N2 178.5(3)
C23 C22 C21 C20 -0.9(6)
C25 N3 C26 S1 -8.0(5)
C25 N3 C26 C18 175.7(3)
C25 N3 C24 C19 -175.3(3)
C25 N3 C24 C23 5.4(6)
C15 C14 C16 C17 -178.5(3)
C15 C14 C13 C12 178.5(3)
C2 O1 C4 O2 -4.5(6)
C2 O1 C4 N1 176.7(3)
